data_7712357
loop_
_publ_author_name
'Wen, Min'
'Erb, William'
'Mongin, Florence'
'Hurvois, Jean-Pierre'
'Halauko, Yury S.'
'Ivashkevich, Oleg A.'
'Matulis, Vadim E.'
'Blot, Marielle'
'Roisnel, Thierry'

_publ_section_title
;
 From ferrocene to decasubstituted enantiopure ferrocene-1,1'-disulfoxide
 derivatives.
;
_journal_issue 12
_journal_name_full 'Dalton transactions (Cambridge, England : 2003)'
_journal_page_first 3725
_journal_page_last 3737
_journal_paper_doi 10.1039/d2dt03456e
_journal_volume 52
_journal_year 2023
_chemical_formula_moiety '2(C31 H24 Fe N6), 4(C F3 O3 S), C4 H10 O, 2(C2 H3 N)'
_chemical_formula_sum 'C74 H64 F12 Fe2 N14 O13 S4'
_chemical_formula_weight 1825.33
_space_group_crystal_system monoclinic
_space_group_IT_number 14
_space_group_name_Hall '-P 2ybc'
_space_group_name_H-M_alt 'P 1 21/c 1'
_atom_sites_solution_hydrogens mixed
_atom_sites_solution_primary dual
_audit_creation_method SHELXL-2018/3
_audit_update_record
;
2022-11-15 deposited with the CCDC.	2023-02-21 downloaded from the CCDC.
;
_cell_angle_alpha 90
_cell_angle_beta 98.432(2)
_cell_angle_gamma 90
_cell_formula_units_Z 2
_cell_length_a 20.555(3)
_cell_length_b 12.9833(17)
_cell_length_c 14.980(2)
_cell_measurement_reflns_used 4456
_cell_measurement_temperature 100(2)
_cell_measurement_theta_max 23.08
_cell_measurement_theta_min 2.40
_cell_volume 3954.5(9)
_computing_cell_refinement SMART
_computing_data_collection 'SMART (Bruker, 2001)'
_computing_data_reduction 'SAINT-PLUS (Bruker, 2009)'
_computing_molecular_graphics 'PLATON (Spek, 2009)'
_computing_publication_material SHELXL2018
_computing_structure_refinement 'SHELXL-2018/3 (Sheldrick, 2018)'
_computing_structure_solution 'SHELXT 2018/2 (Sheldrick, 2018)'
_diffrn_ambient_temperature 100(2)
_diffrn_measured_fraction_theta_full 1.000
_diffrn_measured_fraction_theta_max 0.998
_diffrn_measurement_device_type 'CCD area detector'
_diffrn_measurement_method 'omega scans'
_diffrn_radiation_type MoK\a
_diffrn_radiation_wavelength 0.71073
_diffrn_reflns_av_R_equivalents 0.0756
_diffrn_reflns_av_unetI/netI 0.0600
_diffrn_reflns_Laue_measured_fraction_full 1.000
_diffrn_reflns_Laue_measured_fraction_max 0.998
_diffrn_reflns_limit_h_max 27
_diffrn_reflns_limit_h_min -27
_diffrn_reflns_limit_k_max 17
_diffrn_reflns_limit_k_min -17
_diffrn_reflns_limit_l_max 20
_diffrn_reflns_limit_l_min -19
_diffrn_reflns_number 54195
_diffrn_reflns_point_group_measured_fraction_full 1.000
_diffrn_reflns_point_group_measured_fraction_max 0.998
_diffrn_reflns_theta_full 25.242
_diffrn_reflns_theta_max 28.376
_diffrn_reflns_theta_min 1.861
_exptl_absorpt_coefficient_mu 0.572
_exptl_absorpt_correction_T_max 0.7457
_exptl_absorpt_correction_T_min 0.6423
_exptl_absorpt_correction_type multi-scan
_exptl_absorpt_process_details SADABS
_exptl_crystal_colour red
_exptl_crystal_density_diffrn 1.533
_exptl_crystal_description block
_exptl_crystal_F_000 1868
_exptl_crystal_size_max 0.200
_exptl_crystal_size_mid 0.170
_exptl_crystal_size_min 0.130
_refine_diff_density_max 0.761
_refine_diff_density_min -0.544
_refine_diff_density_rms 0.083
_refine_ls_extinction_method none
_refine_ls_goodness_of_fit_ref 1.033
_refine_ls_hydrogen_treatment mixed
_refine_ls_matrix_type full
_refine_ls_number_parameters 573
_refine_ls_number_reflns 9892
_refine_ls_number_restraints 1
_refine_ls_restrained_S_all 1.033
_refine_ls_R_factor_all 0.0731
_refine_ls_R_factor_gt 0.0495
_refine_ls_shift/su_max 0.001
_refine_ls_shift/su_mean 0.000
_refine_ls_structure_factor_coef Fsqd
_refine_ls_weighting_details 'w=1/[\s^2^(Fo^2^)+(0.0589P)^2^+3.2128P] where P=(Fo^2^+2Fc^2^)/3'
_refine_ls_weighting_scheme calc
_refine_ls_wR_factor_gt 0.1231
_refine_ls_wR_factor_ref 0.1358
_reflns_Friedel_coverage 0.000
_reflns_number_gt 7316
_reflns_number_total 9892
_reflns_threshold_expression 'I > 2\s(I)'
_cod_data_source_file d2dt03456e2.cif
_cod_data_source_block '[LFe(MeCN)2](OTf)2_MeCN_0_5Et2O'
_cod_depositor_comments 'Adding full bibliography for 7712357--7712358.cif.'
_cod_original_sg_symbol_H-M 'P 21/c'
_cod_database_code 7712357
_shelx_shelxl_version_number 2018/3
_shelx_space_group_comment
;
The symmetry employed for this shelxl refinement is uniquely defined
by the following loop, which should always be used as a source of
symmetry information in preference to the above space-group names.
They are only intended as comments.
;
_shelx_estimated_absorpt_t_min 0.894
_shelx_estimated_absorpt_t_max 0.929

loop_
_space_group_symop_operation_xyz
'x, y, z'
'-x, y+1/2, -z+1/2'
'-x, -y, -z'
'x, -y-1/2, z-1/2'

loop_
_atom_site_label
_atom_site_type_symbol
_atom_site_fract_x
_atom_site_fract_y
_atom_site_fract_z
_atom_site_U_iso_or_equiv
_atom_site_adp_type
_atom_site_occupancy
_atom_site_site_symmetry_order
_atom_site_calc_flag
_atom_site_refinement_flags_posn
_atom_site_refinement_flags_adp
_atom_site_refinement_flags_occupancy
_atom_site_disorder_assembly
_atom_site_disorder_group
Fe1 Fe 0.26122(2) 0.43989(3) 0.23039(2) 0.01511(9) Uani 1 1 d . . . . .
F1 F 0.15790(9) -0.06182(14) -0.00476(11) 0.0375(4) Uani 1 1 d . . . . .
O1 O 0.11997(9) 0.08536(15) 0.19563(13) 0.0298(4) Uani 1 1 d . . . . .
S1 S 0.15211(3) -0.00095(5) 0.16071(4) 0.01920(14) Uani 1 1 d . . . . .
N1 N 0.22301(10) 0.58219(15) 0.20260(13) 0.0161(4) Uani 1 1 d . . . . .
C1 C 0.14540(12) 0.3126(2) 0.25582(17) 0.0208(5) Uani 1 1 d . . . . .
H1 H 0.169277 0.253218 0.242726 0.025 Uiso 1 1 calc R U . . .
N2 N 0.17214(10) 0.40403(16) 0.24832(13) 0.0172(4) Uani 1 1 d . . . . .
S2 S 0.43159(4) 0.24141(6) 0.54720(5) 0.03392(18) Uani 1 1 d . . . . .
F2 F 0.06928(8) 0.02069(16) 0.01227(11) 0.0401(4) Uani 1 1 d . . . . .
O2 O 0.22268(9) 0.00093(17) 0.17888(13) 0.0329(5) Uani 1 1 d . . . . .
C2 C 0.08309(13) 0.2993(2) 0.28235(18) 0.0248(6) Uani 1 1 d . . . . .
H2 H 0.065784 0.232078 0.287382 0.030 Uiso 1 1 calc R U . . .
N3 N 0.24057(10) 0.41516(16) 0.10094(13) 0.0176(4) Uani 1 1 d . . . . .
O3 O 0.12290(10) -0.09962(15) 0.17478(13) 0.0307(4) Uani 1 1 d . . . . .
F3 F 0.16040(10) 0.10152(15) 0.01236(13) 0.0453(5) Uani 1 1 d . . . . .
C3 C 0.04749(12) 0.3838(2) 0.30088(17) 0.0239(5) Uani 1 1 d . . . . .
H3 H 0.005771 0.375655 0.320151 0.029 Uiso 1 1 calc R U . . .
O4 O 0.38774(14) 0.1901(2) 0.48181(18) 0.0649(8) Uani 1 1 d . . . . .
N4 N 0.34509(10) 0.50558(16) 0.22047(14) 0.0189(4) Uani 1 1 d . . . . .
F4 F 0.50633(13) 0.2701(2) 0.42224(17) 0.0720(7) Uani 1 1 d . . . . .
C4 C 0.07359(12) 0.4834(2) 0.29099(17) 0.0200(5) Uani 1 1 d . . . . .
O5 O 0.48229(14) 0.1756(2) 0.5948(2) 0.0721(9) Uani 1 1 d . . . . .
N5 N 0.28099(10) 0.47338(16) 0.35905(14) 0.0193(4) Uani 1 1 d . . . . .
F5 F 0.43955(13) 0.3915(2) 0.43403(17) 0.0731(8) Uani 1 1 d . . . . .
C5 C 0.04066(12) 0.5753(2) 0.30783(17) 0.0219(5) Uani 1 1 d . . . . .
H5 H -0.001198 0.572294 0.327466 0.026 Uiso 1 1 calc R U . . .
O6 O 0.40506(14) 0.3083(2) 0.60581(18) 0.0630(8) Uani 1 1 d . . . . .
N6 N 0.29745(10) 0.30437(16) 0.25435(13) 0.0187(4) Uani 1 1 d . . . . .
F6 F 0.52537(14) 0.3731(2) 0.53221(18) 0.0891(9) Uani 1 1 d . . . . .
C6 C 0.06903(13) 0.6682(2) 0.29585(17) 0.0242(6) Uani 1 1 d . . . . .
H6 H 0.047136 0.729560 0.309075 0.029 Uiso 1 1 calc R U . . .
N7 N 0.3166(3) 0.7736(5) 0.4937(4) 0.115(2) Uani 1 1 d . . . . .
C7 C 0.13050(13) 0.6752(2) 0.26407(17) 0.0218(5) Uani 1 1 d . . . . .
H7 H 0.1459(13) 0.741(2) 0.2531(18) 0.018(7) Uiso 1 1 d . . . . .
C8 C 0.16363(12) 0.58798(19) 0.24795(16) 0.0172(5) Uani 1 1 d . . . . .
C9 C 0.13624(12) 0.49054(19) 0.26298(15) 0.0170(5) Uani 1 1 d . . . . .
C11 C 0.22998(14) 0.3227(2) -0.03949(17) 0.0255(6) Uani 1 1 d . . . . .
H11 H 0.237683 0.260786 -0.070026 0.031 Uiso 1 1 calc R U . . .
C10 C 0.24983(13) 0.33110(19) 0.05447(17) 0.0221(5) Uani 1 1 d . . . . .
H10 H 0.270812 0.273711 0.085818 0.027 Uiso 1 1 calc R U . . .
C12 C 0.19985(14) 0.4034(2) -0.08615(17) 0.0256(6) Uani 1 1 d . . . . .
H12 H 0.186041 0.398116 -0.149334 0.031 Uiso 1 1 calc R U . . .
C13 C 0.18915(13) 0.4959(2) -0.03977(17) 0.0221(5) Uani 1 1 d . . . . .
C16 C 0.17123(14) 0.6724(2) 0.06215(18) 0.0255(6) Uani 1 1 d . . . . .
H16 H 0.164829 0.732395 0.096160 0.031 Uiso 1 1 calc R U . . .
C15 C 0.15047(16) 0.6705(2) -0.03147(19) 0.0332(7) Uani 1 1 d . . . . .
H15 H 0.130229 0.729806 -0.060579 0.040 Uiso 1 1 calc R U . . .
C14 C 0.15891(15) 0.5849(2) -0.08121(18) 0.0298(6) Uani 1 1 d . . . . .
H14 H 0.144296 0.585076 -0.144390 0.036 Uiso 1 1 calc R U . . .
C17 C 0.20073(12) 0.58733(19) 0.10391(16) 0.0181(5) Uani 1 1 d . . . . .
C18 C 0.21047(11) 0.49829(18) 0.05471(16) 0.0174(5) Uani 1 1 d . . . . .
C19 C 0.40358(13) 0.4632(2) 0.21929(19) 0.0253(6) Uani 1 1 d . . . . .
H19 H 0.406177 0.390903 0.210859 0.030 Uiso 1 1 calc R U . . .
C21 C 0.45955(13) 0.6245(2) 0.2421(2) 0.0299(6) Uani 1 1 d . . . . .
H21 H 0.498904 0.663952 0.250894 0.036 Uiso 1 1 calc R U . . .
C20 C 0.46220(14) 0.5214(2) 0.2301(2) 0.0336(7) Uani 1 1 d . . . . .
H20 H 0.503303 0.488399 0.228913 0.040 Uiso 1 1 calc R U . . .
C22 C 0.39820(13) 0.6733(2) 0.24152(18) 0.0243(5) Uani 1 1 d . . . . .
C23 C 0.39089(14) 0.7800(2) 0.2520(2) 0.0324(7) Uani 1 1 d . . . . .
H23 H 0.428610 0.823142 0.261845 0.039 Uiso 1 1 calc R U . . .
C24 C 0.32968(14) 0.8217(2) 0.2481(2) 0.0354(7) Uani 1 1 d . . . . .
H24 H 0.325321 0.893961 0.254974 0.042 Uiso 1 1 calc R U . . .
C25 C 0.27278(14) 0.7600(2) 0.2340(2) 0.0293(6) Uani 1 1 d . . . . .
H25 H 0.2315(16) 0.791(2) 0.232(2) 0.034(8) Uiso 1 1 d . . . . .
C26 C 0.27812(12) 0.6557(2) 0.22627(17) 0.0193(5) Uani 1 1 d . . . . .
C27 C 0.34130(12) 0.61083(19) 0.22920(16) 0.0193(5) Uani 1 1 d . . . . .
C28 C 0.32021(12) 0.2242(2) 0.26748(16) 0.0199(5) Uani 1 1 d . . . . .
C29 C 0.34890(13) 0.1228(2) 0.28323(19) 0.0254(6) Uani 1 1 d . . . . .
H29A H 0.376814 0.121442 0.342163 0.038 Uiso 1 1 calc R U . . .
H29B H 0.375514 0.106657 0.235856 0.038 Uiso 1 1 calc R U . . .
H29C H 0.313787 0.071548 0.282319 0.038 Uiso 1 1 calc R U . . .
C30 C 0.29833(12) 0.4951(2) 0.43231(17) 0.0228(5) Uani 1 1 d . . . . .
C31 C 0.32218(15) 0.5234(3) 0.52515(19) 0.0391(8) Uani 1 1 d . . . . .
H31A H 0.288666 0.506820 0.563158 0.059 Uiso 1 1 calc R U . . .
H31B H 0.331422 0.597495 0.528532 0.059 Uiso 1 1 calc R U . . .
H31C H 0.362552 0.485079 0.546397 0.059 Uiso 1 1 calc R U . . .
C32 C 0.13380(13) 0.0156(2) 0.03881(18) 0.0262(6) Uani 1 1 d . . . . .
C33 C 0.47836(17) 0.3241(3) 0.4827(2) 0.0403(8) Uani 1 1 d . . . . .
C38 C 0.3496(3) 0.8439(5) 0.4918(3) 0.0692(14) Uani 1 1 d . . . . .
C39 C 0.3911(3) 0.9296(4) 0.4861(3) 0.0837(17) Uani 1 1 d . . . . .
H39A H 0.421444 0.914766 0.442982 0.126 Uiso 1 1 calc R U . . .
H39B H 0.416313 0.943443 0.545616 0.126 Uiso 1 1 calc R U . . .
H39C H 0.364397 0.989950 0.465725 0.126 Uiso 1 1 calc R U . . .
C34 C 0.0481(5) 0.3278(11) 0.0209(8) 0.067(3) Uani 0.5 1 d . . P A -1
H34A H 0.052716 0.264011 -0.012549 0.101 Uiso 0.5 1 calc R U P A -1
H34B H 0.019881 0.315194 0.067208 0.101 Uiso 0.5 1 calc R U P A -1
H34C H 0.091491 0.350848 0.049829 0.101 Uiso 0.5 1 calc R U P A -1
C35 C 0.0180(4) 0.4082(8) -0.0419(5) 0.052(2) Uani 0.5 1 d D . P A -1
H35A H 0.046195 0.421616 -0.088932 0.063 Uiso 0.5 1 calc R U P A -1
H35B H -0.025700 0.385364 -0.071970 0.063 Uiso 0.5 1 calc R U P A -1
O7 O 0.0117(6) 0.4997(9) 0.0092(12) 0.062(3) Uani 0.5 1 d D . P A -1
C36 C -0.0182(4) 0.5820(9) -0.0456(6) 0.066(3) Uani 0.5 1 d D . P A -1
H36A H -0.062444 0.560814 -0.075151 0.079 Uiso 0.5 1 calc R U P A -1
H36B H 0.008744 0.598542 -0.093334 0.079 Uiso 0.5 1 calc R U P A -1
C37 C -0.0241(6) 0.6785(15) 0.0135(11) 0.109(7) Uani 0.5 1 d . . P A -1
H37A H -0.045247 0.734286 -0.024143 0.164 Uiso 0.5 1 calc R U P A -1
H37B H 0.019854 0.700406 0.041325 0.164 Uiso 0.5 1 calc R U P A -1
H37C H -0.050641 0.661777 0.060853 0.164 Uiso 0.5 1 calc R U P A -1

loop_
_atom_site_aniso_label
_atom_site_aniso_U_11
_atom_site_aniso_U_22
_atom_site_aniso_U_33
_atom_site_aniso_U_23
_atom_site_aniso_U_13
_atom_site_aniso_U_12
Fe1 0.01460(17) 0.01538(18) 0.01533(17) -0.00014(13) 0.00212(12) 0.00044(13)
F1 0.0379(10) 0.0514(11) 0.0239(8) -0.0119(8) 0.0071(7) 0.0023(8)
O1 0.0264(10) 0.0301(11) 0.0330(11) -0.0105(8) 0.0044(8) 0.0051(8)
S1 0.0183(3) 0.0215(3) 0.0176(3) -0.0010(2) 0.0020(2) 0.0020(2)
N1 0.0155(10) 0.0166(10) 0.0161(10) -0.0012(8) 0.0022(8) -0.0013(8)
C1 0.0202(12) 0.0179(12) 0.0241(12) -0.0003(10) 0.0022(10) 0.0001(10)
N2 0.0174(10) 0.0165(10) 0.0172(10) -0.0002(8) 0.0009(8) 0.0011(8)
S2 0.0337(4) 0.0398(4) 0.0289(4) -0.0017(3) 0.0066(3) -0.0112(3)
F2 0.0219(8) 0.0683(13) 0.0276(9) 0.0038(9) -0.0044(7) 0.0044(8)
O2 0.0191(10) 0.0518(14) 0.0269(10) -0.0005(9) -0.0002(8) 0.0057(9)
C2 0.0210(13) 0.0233(13) 0.0302(14) 0.0009(11) 0.0038(11) -0.0044(10)
N3 0.0184(10) 0.0168(10) 0.0175(10) -0.0004(8) 0.0021(8) 0.0005(8)
O3 0.0389(12) 0.0237(10) 0.0306(10) 0.0045(8) 0.0088(9) -0.0021(9)
F3 0.0495(11) 0.0446(11) 0.0426(11) 0.0204(9) 0.0097(9) -0.0080(9)
C3 0.0163(12) 0.0293(14) 0.0264(13) -0.0001(11) 0.0039(10) -0.0018(10)
O4 0.0602(17) 0.088(2) 0.0457(15) -0.0207(15) 0.0056(13) -0.0331(16)
N4 0.0184(10) 0.0205(11) 0.0179(10) -0.0018(8) 0.0034(8) -0.0003(8)
F4 0.0785(17) 0.0790(17) 0.0702(16) 0.0072(13) 0.0502(14) 0.0152(14)
C4 0.0170(12) 0.0246(13) 0.0182(12) -0.0006(10) 0.0013(9) 0.0014(10)
O5 0.0515(17) 0.083(2) 0.080(2) 0.0467(17) 0.0051(15) -0.0023(15)
N5 0.0170(10) 0.0194(10) 0.0216(11) 0.0002(8) 0.0036(8) 0.0018(8)
F5 0.0767(17) 0.0747(17) 0.0744(16) 0.0391(14) 0.0328(13) 0.0292(14)
C5 0.0173(12) 0.0292(14) 0.0191(12) -0.0022(10) 0.0024(10) 0.0020(10)
O6 0.0713(19) 0.0685(19) 0.0578(17) -0.0186(14) 0.0387(15) -0.0179(15)
N6 0.0183(10) 0.0203(11) 0.0174(10) -0.0003(8) 0.0022(8) -0.0012(8)
F6 0.0841(19) 0.112(2) 0.0722(17) 0.0102(16) 0.0146(14) -0.0629(18)
C6 0.0223(13) 0.0250(14) 0.0259(13) -0.0039(11) 0.0051(11) 0.0052(10)
N7 0.088(4) 0.128(5) 0.141(5) 0.046(4) 0.051(3) 0.028(3)
C7 0.0236(13) 0.0182(13) 0.0239(13) -0.0007(10) 0.0045(10) -0.0010(10)
C8 0.0168(11) 0.0197(12) 0.0149(11) -0.0014(9) 0.0017(9) 0.0006(9)
C9 0.0175(11) 0.0188(12) 0.0140(11) 0.0000(9) -0.0001(9) 0.0005(9)
C11 0.0316(14) 0.0241(14) 0.0209(13) -0.0058(10) 0.0040(11) -0.0006(11)
C10 0.0274(13) 0.0176(12) 0.0211(12) -0.0021(10) 0.0026(10) 0.0023(10)
C12 0.0302(14) 0.0293(14) 0.0169(12) -0.0018(10) 0.0026(10) -0.0007(11)
C13 0.0232(13) 0.0243(13) 0.0187(12) -0.0012(10) 0.0029(10) -0.0014(10)
C16 0.0333(15) 0.0205(13) 0.0225(13) 0.0010(10) 0.0040(11) 0.0056(11)
C15 0.0468(18) 0.0291(16) 0.0224(13) 0.0057(11) 0.0001(12) 0.0108(13)
C14 0.0401(16) 0.0308(15) 0.0168(12) 0.0031(11) -0.0012(11) 0.0036(12)
C17 0.0176(11) 0.0207(12) 0.0157(11) 0.0000(9) 0.0009(9) -0.0011(9)
C18 0.0159(11) 0.0183(12) 0.0181(11) 0.0022(9) 0.0022(9) 0.0000(9)
C19 0.0191(13) 0.0240(14) 0.0334(15) -0.0009(11) 0.0059(11) 0.0015(10)
C21 0.0159(12) 0.0338(16) 0.0397(16) -0.0026(13) 0.0029(11) -0.0040(11)
C20 0.0162(13) 0.0341(16) 0.0512(19) -0.0036(14) 0.0078(12) 0.0018(11)
C22 0.0188(12) 0.0265(14) 0.0265(13) -0.0008(11) -0.0007(10) -0.0021(10)
C23 0.0226(14) 0.0279(15) 0.0452(17) -0.0033(13) 0.0003(12) -0.0069(11)
C24 0.0274(15) 0.0182(14) 0.058(2) -0.0043(13) -0.0008(14) -0.0025(11)
C25 0.0194(14) 0.0210(14) 0.0467(18) -0.0029(12) 0.0019(12) 0.0000(11)
C26 0.0155(11) 0.0199(12) 0.0218(12) -0.0010(10) 0.0006(9) -0.0029(9)
C27 0.0200(12) 0.0194(12) 0.0186(12) 0.0003(9) 0.0030(9) -0.0006(10)
C28 0.0173(12) 0.0232(13) 0.0189(12) -0.0007(10) 0.0019(9) -0.0014(10)
C29 0.0253(13) 0.0203(13) 0.0296(14) 0.0013(11) 0.0012(11) 0.0031(11)
C30 0.0183(12) 0.0293(14) 0.0211(13) -0.0009(11) 0.0037(10) 0.0016(10)
C31 0.0279(15) 0.068(2) 0.0210(14) -0.0112(14) 0.0015(12) -0.0019(15)
C32 0.0246(13) 0.0312(15) 0.0226(13) 0.0014(11) 0.0025(11) -0.0003(11)
C33 0.0421(18) 0.0399(19) 0.0410(18) 0.0076(15) 0.0131(15) 0.0043(15)
C38 0.090(4) 0.073(3) 0.048(2) 0.012(2) 0.017(2) 0.043(3)
C39 0.133(5) 0.072(3) 0.045(2) 0.002(2) 0.009(3) 0.042(3)
C34 0.047(6) 0.094(9) 0.060(7) 0.015(6) 0.003(5) -0.021(6)
C35 0.036(4) 0.090(7) 0.031(4) 0.004(4) 0.004(3) -0.015(5)
O7 0.052(9) 0.108(5) 0.025(7) -0.012(4) 0.009(6) -0.009(6)
C36 0.035(4) 0.112(8) 0.049(5) -0.036(5) 0.004(4) -0.002(5)
C37 0.050(8) 0.160(15) 0.119(14) -0.092(13) 0.020(8) -0.012(10)

loop_
_atom_type_symbol
_atom_type_description
_atom_type_scat_dispersion_real
_atom_type_scat_dispersion_imag
_atom_type_scat_source
C C 0.0033 0.0016 'International Tables Vol C Tables 4.2.6.8 and 6.1.1.4'
H H 0.0000 0.0000 'International Tables Vol C Tables 4.2.6.8 and 6.1.1.4'
N N 0.0061 0.0033 'International Tables Vol C Tables 4.2.6.8 and 6.1.1.4'
O O 0.0106 0.0060 'International Tables Vol C Tables 4.2.6.8 and 6.1.1.4'
F F 0.0171 0.0103 'International Tables Vol C Tables 4.2.6.8 and 6.1.1.4'
S S 0.1246 0.1234 'International Tables Vol C Tables 4.2.6.8 and 6.1.1.4'
Fe Fe 0.3463 0.8444 'International Tables Vol C Tables 4.2.6.8 and 6.1.1.4'

loop_
_geom_angle_atom_site_label_1
_geom_angle_atom_site_label_2
_geom_angle_atom_site_label_3
_geom_angle
_geom_angle_site_symmetry_1
_geom_angle_site_symmetry_3
_geom_angle_publ_flag
N6 Fe1 N2 95.84(9) . . ?
N6 Fe1 N4 95.28(9) . . ?
N2 Fe1 N4 167.50(9) . . ?
N6 Fe1 N3 93.26(8) . . ?
N2 Fe1 N3 91.48(8) . . ?
N4 Fe1 N3 93.57(8) . . ?
N6 Fe1 N5 90.04(9) . . ?
N2 Fe1 N5 88.91(8) . . ?
N4 Fe1 N5 85.39(8) . . ?
N3 Fe1 N5 176.63(9) . . ?
N6 Fe1 N1 178.91(8) . . ?
N2 Fe1 N1 84.39(8) . . ?
N4 Fe1 N1 84.60(8) . . ?
N3 Fe1 N1 85.67(8) . . ?
N5 Fe1 N1 91.03(8) . . ?
O2 S1 O1 115.02(12) . . ?
O2 S1 O3 114.68(13) . . ?
O1 S1 O3 114.55(12) . . ?
O2 S1 C32 104.03(12) . . ?
O1 S1 C32 103.55(13) . . ?
O3 S1 C32 102.82(12) . . ?
C8 N1 C17 107.44(18) . . ?
C8 N1 C26 120.56(19) . . ?
C17 N1 C26 108.81(18) . . ?
C8 N1 Fe1 105.80(14) . . ?
C17 N1 Fe1 107.42(14) . . ?
C26 N1 Fe1 106.14(15) . . ?
N2 C1 C2 122.9(2) . . ?
N2 C1 H1 118.6 . . ?
C2 C1 H1 118.6 . . ?
C1 N2 C9 118.7(2) . . ?
C1 N2 Fe1 129.73(17) . . ?
C9 N2 Fe1 111.32(16) . . ?
O4 S2 O6 117.64(18) . . ?
O4 S2 O5 114.0(2) . . ?
O6 S2 O5 112.0(2) . . ?
O4 S2 C33 104.28(17) . . ?
O6 S2 C33 104.64(16) . . ?
O5 S2 C33 102.23(16) . . ?
C3 C2 C1 119.7(2) . . ?
C3 C2 H2 120.2 . . ?
C1 C2 H2 120.2 . . ?
C10 N3 C18 118.0(2) . . ?
C10 N3 Fe1 129.20(18) . . ?
C18 N3 Fe1 112.76(16) . . ?
C2 C3 C4 119.2(2) . . ?
C2 C3 H3 120.4 . . ?
C4 C3 H3 120.4 . . ?
C19 N4 C27 118.5(2) . . ?
C19 N4 Fe1 129.36(18) . . ?
C27 N4 Fe1 111.37(16) . . ?
C5 C4 C9 118.6(2) . . ?
C5 C4 C3 123.6(2) . . ?
C9 C4 C3 117.8(2) . . ?
C30 N5 Fe1 173.5(2) . . ?
C6 C5 C4 119.9(2) . . ?
C6 C5 H5 120.0 . . ?
C4 C5 H5 120.0 . . ?
C28 N6 Fe1 178.4(2) . . ?
C5 C6 C7 121.3(2) . . ?
C5 C6 H6 119.3 . . ?
C7 C6 H6 119.3 . . ?
C8 C7 C6 120.1(2) . . ?
C8 C7 H7 122.7(17) . . ?
C6 C7 H7 117.2(17) . . ?
C7 C8 C9 119.6(2) . . ?
C7 C8 N1 126.2(2) . . ?
C9 C8 N1 113.6(2) . . ?
N2 C9 C4 121.7(2) . . ?
N2 C9 C8 117.9(2) . . ?
C4 C9 C8 120.4(2) . . ?
C12 C11 C10 119.8(2) . . ?
C12 C11 H11 120.1 . . ?
C10 C11 H11 120.1 . . ?
N3 C10 C11 123.1(2) . . ?
N3 C10 H10 118.5 . . ?
C11 C10 H10 118.5 . . ?
C11 C12 C13 119.5(2) . . ?
C11 C12 H12 120.3 . . ?
C13 C12 H12 120.3 . . ?
C14 C13 C18 118.2(2) . . ?
C14 C13 C12 124.5(2) . . ?
C18 C13 C12 117.3(2) . . ?
C17 C16 C15 119.5(2) . . ?
C17 C16 H16 120.3 . . ?
C15 C16 H16 120.3 . . ?
C14 C15 C16 121.0(3) . . ?
C14 C15 H15 119.5 . . ?
C16 C15 H15 119.5 . . ?
C15 C14 C13 120.7(2) . . ?
C15 C14 H14 119.7 . . ?
C13 C14 H14 119.7 . . ?
C16 C17 C18 120.9(2) . . ?
C16 C17 N1 122.9(2) . . ?
C18 C17 N1 116.1(2) . . ?
N3 C18 C17 118.0(2) . . ?
N3 C18 C13 122.3(2) . . ?
C17 C18 C13 119.7(2) . . ?
N4 C19 C20 122.5(3) . . ?
N4 C19 H19 118.7 . . ?
C20 C19 H19 118.7 . . ?
C20 C21 C22 119.8(3) . . ?
C20 C21 H21 120.1 . . ?
C22 C21 H21 120.1 . . ?
C21 C20 C19 119.7(3) . . ?
C21 C20 H20 120.2 . . ?
C19 C20 H20 120.2 . . ?
C23 C22 C21 123.5(3) . . ?
C23 C22 C27 118.7(2) . . ?
C21 C22 C27 117.8(2) . . ?
C24 C23 C22 120.0(3) . . ?
C24 C23 H23 120.0 . . ?
C22 C23 H23 120.0 . . ?
C23 C24 C25 121.5(3) . . ?
C23 C24 H24 119.2 . . ?
C25 C24 H24 119.2 . . ?
C26 C25 C24 120.1(3) . . ?
C26 C25 H25 121(2) . . ?
C24 C25 H25 119(2) . . ?
C25 C26 C27 119.3(2) . . ?
C25 C26 N1 126.2(2) . . ?
C27 C26 N1 114.0(2) . . ?
N4 C27 C22 121.7(2) . . ?
N4 C27 C26 118.0(2) . . ?
C22 C27 C26 120.3(2) . . ?
N6 C28 C29 179.5(3) . . ?
C28 C29 H29A 109.5 . . ?
C28 C29 H29B 109.5 . . ?
H29A C29 H29B 109.5 . . ?
C28 C29 H29C 109.5 . . ?
H29A C29 H29C 109.5 . . ?
H29B C29 H29C 109.5 . . ?
N5 C30 C31 178.5(3) . . ?
C30 C31 H31A 109.5 . . ?
C30 C31 H31B 109.5 . . ?
H31A C31 H31B 109.5 . . ?
C30 C31 H31C 109.5 . . ?
H31A C31 H31C 109.5 . . ?
H31B C31 H31C 109.5 . . ?
F3 C32 F2 107.8(2) . . ?
F3 C32 F1 106.8(2) . . ?
F2 C32 F1 108.5(2) . . ?
F3 C32 S1 111.37(19) . . ?
F2 C32 S1 110.85(19) . . ?
F1 C32 S1 111.39(19) . . ?
F6 C33 F5 109.1(3) . . ?
F6 C33 F4 106.6(3) . . ?
F5 C33 F4 104.8(3) . . ?
F6 C33 S2 113.3(2) . . ?
F5 C33 S2 111.1(2) . . ?
F4 C33 S2 111.4(2) . . ?
N7 C38 C39 177.7(6) . . ?
C38 C39 H39A 109.5 . . ?
C38 C39 H39B 109.5 . . ?
H39A C39 H39B 109.5 . . ?
C38 C39 H39C 109.5 . . ?
H39A C39 H39C 109.5 . . ?
H39B C39 H39C 109.5 . . ?
C35 C34 H34A 109.5 . . ?
C35 C34 H34B 109.5 . . ?
H34A C34 H34B 109.5 . . ?
C35 C34 H34C 109.5 . . ?
H34A C34 H34C 109.5 . . ?
H34B C34 H34C 109.5 . . ?
O7 C35 C34 107.9(10) . . ?
O7 C35 H35A 110.1 . . ?
C34 C35 H35A 110.1 . . ?
O7 C35 H35B 110.1 . . ?
C34 C35 H35B 110.1 . . ?
H35A C35 H35B 108.4 . . ?
C35 O7 C36 112.3(12) . . ?
O7 C36 C37 109.8(12) . . ?
O7 C36 H36A 109.7 . . ?
C37 C36 H36A 109.7 . . ?
O7 C36 H36B 109.7 . . ?
C37 C36 H36B 109.7 . . ?
H36A C36 H36B 108.2 . . ?
C36 C37 H37A 109.5 . . ?
C36 C37 H37B 109.5 . . ?
H37A C37 H37B 109.5 . . ?
C36 C37 H37C 109.5 . . ?
H37A C37 H37C 109.5 . . ?
H37B C37 H37C 109.5 . . ?

loop_
_geom_bond_atom_site_label_1
_geom_bond_atom_site_label_2
_geom_bond_distance
_geom_bond_site_symmetry_2
_geom_bond_publ_flag
Fe1 N6 1.924(2) . ?
Fe1 N2 1.946(2) . ?
Fe1 N4 1.949(2) . ?
Fe1 N3 1.950(2) . ?
Fe1 N5 1.959(2) . ?
Fe1 N1 2.027(2) . ?
F1 C32 1.333(3) . ?
O1 S1 1.4378(19) . ?
S1 O2 1.4362(19) . ?
S1 O3 1.443(2) . ?
S1 C32 1.822(3) . ?
N1 C8 1.483(3) . ?
N1 C17 1.484(3) . ?
N1 C26 1.484(3) . ?
C1 N2 1.320(3) . ?
C1 C2 1.406(4) . ?
C1 H1 0.9500 . ?
N2 C9 1.379(3) . ?
S2 O4 1.399(3) . ?
S2 O6 1.401(3) . ?
S2 O5 1.451(3) . ?
S2 C33 1.812(3) . ?
F2 C32 1.329(3) . ?
C2 C3 1.369(4) . ?
C2 H2 0.9500 . ?
N3 C10 1.323(3) . ?
N3 C18 1.379(3) . ?
F3 C32 1.328(3) . ?
C3 C4 1.416(4) . ?
C3 H3 0.9500 . ?
N4 C19 1.325(3) . ?
N4 C27 1.376(3) . ?
F4 C33 1.340(4) . ?
C4 C5 1.412(4) . ?
C4 C9 1.415(3) . ?
N5 C30 1.139(3) . ?
F5 C33 1.328(4) . ?
C5 C6 1.364(4) . ?
C5 H5 0.9500 . ?
N6 C28 1.146(3) . ?
F6 C33 1.296(4) . ?
C6 C7 1.417(4) . ?
C6 H6 0.9500 . ?
N7 C38 1.140(7) . ?
C7 C8 1.361(3) . ?
C7 H7 0.94(3) . ?
C8 C9 1.416(3) . ?
C11 C12 1.358(4) . ?
C11 C10 1.411(3) . ?
C11 H11 0.9500 . ?
C10 H10 0.9500 . ?
C12 C13 1.420(4) . ?
C12 H12 0.9500 . ?
C13 C14 1.412(4) . ?
C13 C18 1.419(3) . ?
C16 C17 1.367(3) . ?
C16 C15 1.405(4) . ?
C16 H16 0.9500 . ?
C15 C14 1.364(4) . ?
C15 H15 0.9500 . ?
C14 H14 0.9500 . ?
C17 C18 1.401(3) . ?
C19 C20 1.411(4) . ?
C19 H19 0.9500 . ?
C21 C20 1.353(4) . ?
C21 C22 1.410(4) . ?
C21 H21 0.9500 . ?
C20 H20 0.9500 . ?
C22 C23 1.406(4) . ?
C22 C27 1.413(3) . ?
C23 C24 1.363(4) . ?
C23 H23 0.9500 . ?
C24 C25 1.407(4) . ?
C24 H24 0.9500 . ?
C25 C26 1.365(4) . ?
C25 H25 0.94(3) . ?
C26 C27 1.418(3) . ?
C28 C29 1.448(4) . ?
C29 H29A 0.9800 . ?
C29 H29B 0.9800 . ?
C29 H29C 0.9800 . ?
C30 C31 1.452(4) . ?
C31 H31A 0.9800 . ?
C31 H31B 0.9800 . ?
C31 H31C 0.9800 . ?
C38 C39 1.412(8) . ?
C39 H39A 0.9800 . ?
C39 H39B 0.9800 . ?
C39 H39C 0.9800 . ?
C34 C35 1.479(16) . ?
C34 H34A 0.9800 . ?
C34 H34B 0.9800 . ?
C34 H34C 0.9800 . ?
C35 O7 1.430(13) . ?
C35 H35A 0.9900 . ?
C35 H35B 0.9900 . ?
O7 C36 1.430(13) . ?
C36 C37 1.549(17) . ?
C36 H36A 0.9900 . ?
C36 H36B 0.9900 . ?
C37 H37A 0.9800 . ?
C37 H37B 0.9800 . ?
C37 H37C 0.9800 . ?

loop_
_geom_hbond_atom_site_label_D
_geom_hbond_atom_site_label_H
_geom_hbond_atom_site_label_A
_geom_hbond_distance_DH
_geom_hbond_distance_HA
_geom_hbond_distance_DA
_geom_hbond_angle_DHA
_geom_hbond_site_symmetry_A
_geom_hbond_publ_flag
C1 H1 O1 0.95 2.46 3.107(3) 125.0 . yes
C7 H7 O3 0.94(3) 2.39(3) 3.210(3) 146(2) 1_565 yes
C10 H10 N6 0.95 2.54 3.031(3) 112.7 . yes
C29 H29A O4 0.98 2.25 3.091(4) 142.6 . yes
C29 H29B O6 0.98 2.39 3.178(4) 136.5 4_565 yes
C29 H29C O2 0.98 2.43 3.238(3) 139.7 . yes
C31 H31A O2 0.98 2.35 3.312(4) 165.3 4_566 yes
C31 H31B N7 0.98 2.35 3.281(7) 157.4 . yes
C31 H31C O6 0.98 2.57 3.400(5) 142.7 . yes
C39 H39A O5 0.98 2.44 3.321(6) 149.7 3_666 yes

loop_
_geom_torsion_atom_site_label_1
_geom_torsion_atom_site_label_2
_geom_torsion_atom_site_label_3
_geom_torsion_atom_site_label_4
_geom_torsion
_geom_torsion_site_symmetry_1
_geom_torsion_site_symmetry_2
_geom_torsion_site_symmetry_3
_geom_torsion_site_symmetry_4
_geom_torsion_publ_flag
C2 C1 N2 C9 -3.1(4) . . . . ?
C2 C1 N2 Fe1 169.98(19) . . . . ?
N2 C1 C2 C3 0.5(4) . . . . ?
C1 C2 C3 C4 1.4(4) . . . . ?
C2 C3 C4 C5 179.6(3) . . . . ?
C2 C3 C4 C9 -0.6(4) . . . . ?
C9 C4 C5 C6 0.8(4) . . . . ?
C3 C4 C5 C6 -179.4(2) . . . . ?
C4 C5 C6 C7 1.9(4) . . . . ?
C5 C6 C7 C8 -2.4(4) . . . . ?
C6 C7 C8 C9 0.1(4) . . . . ?
C6 C7 C8 N1 170.6(2) . . . . ?
C17 N1 C8 C7 -80.5(3) . . . . ?
C26 N1 C8 C7 44.8(3) . . . . ?
Fe1 N1 C8 C7 165.0(2) . . . . ?
C17 N1 C8 C9 90.4(2) . . . . ?
C26 N1 C8 C9 -144.3(2) . . . . ?
Fe1 N1 C8 C9 -24.1(2) . . . . ?
C1 N2 C9 C4 3.9(3) . . . . ?
Fe1 N2 C9 C4 -170.43(18) . . . . ?
C1 N2 C9 C8 -175.3(2) . . . . ?
Fe1 N2 C9 C8 10.4(3) . . . . ?
C5 C4 C9 N2 177.8(2) . . . . ?
C3 C4 C9 N2 -2.0(3) . . . . ?
C5 C4 C9 C8 -3.1(3) . . . . ?
C3 C4 C9 C8 177.1(2) . . . . ?
C7 C8 C9 N2 -178.2(2) . . . . ?
N1 C8 C9 N2 10.2(3) . . . . ?
C7 C8 C9 C4 2.6(4) . . . . ?
N1 C8 C9 C4 -169.0(2) . . . . ?
C18 N3 C10 C11 -0.4(4) . . . . ?
Fe1 N3 C10 C11 177.45(19) . . . . ?
C12 C11 C10 N3 0.0(4) . . . . ?
C10 C11 C12 C13 0.5(4) . . . . ?
C11 C12 C13 C14 179.4(3) . . . . ?
C11 C12 C13 C18 -0.5(4) . . . . ?
C17 C16 C15 C14 0.4(5) . . . . ?
C16 C15 C14 C13 -0.3(5) . . . . ?
C18 C13 C14 C15 -0.1(4) . . . . ?
C12 C13 C14 C15 179.9(3) . . . . ?
C15 C16 C17 C18 -0.1(4) . . . . ?
C15 C16 C17 N1 -178.9(2) . . . . ?
C8 N1 C17 C16 65.4(3) . . . . ?
C26 N1 C17 C16 -66.7(3) . . . . ?
Fe1 N1 C17 C16 178.8(2) . . . . ?
C8 N1 C17 C18 -113.5(2) . . . . ?
C26 N1 C17 C18 114.4(2) . . . . ?
Fe1 N1 C17 C18 -0.1(2) . . . . ?
C10 N3 C18 C17 -179.9(2) . . . . ?
Fe1 N3 C18 C17 1.8(3) . . . . ?
C10 N3 C18 C13 0.4(3) . . . . ?
Fe1 N3 C18 C13 -177.83(19) . . . . ?
C16 C17 C18 N3 180.0(2) . . . . ?
N1 C17 C18 N3 -1.2(3) . . . . ?
C16 C17 C18 C13 -0.4(4) . . . . ?
N1 C17 C18 C13 178.5(2) . . . . ?
C14 C13 C18 N3 -179.9(2) . . . . ?
C12 C13 C18 N3 0.1(4) . . . . ?
C14 C13 C18 C17 0.4(4) . . . . ?
C12 C13 C18 C17 -179.6(2) . . . . ?
C27 N4 C19 C20 2.5(4) . . . . ?
Fe1 N4 C19 C20 -166.8(2) . . . . ?
C22 C21 C20 C19 -1.6(5) . . . . ?
N4 C19 C20 C21 0.0(5) . . . . ?
C20 C21 C22 C23 -178.9(3) . . . . ?
C20 C21 C22 C27 0.7(4) . . . . ?
C21 C22 C23 C24 178.1(3) . . . . ?
C27 C22 C23 C24 -1.5(4) . . . . ?
C22 C23 C24 C25 0.3(5) . . . . ?
C23 C24 C25 C26 1.7(5) . . . . ?
C24 C25 C26 C27 -2.3(4) . . . . ?
C24 C25 C26 N1 -173.6(3) . . . . ?
C8 N1 C26 C25 -47.3(4) . . . . ?
C17 N1 C26 C25 77.4(3) . . . . ?
Fe1 N1 C26 C25 -167.3(2) . . . . ?
C8 N1 C26 C27 141.0(2) . . . . ?
C17 N1 C26 C27 -94.4(2) . . . . ?
Fe1 N1 C26 C27 21.0(2) . . . . ?
C19 N4 C27 C22 -3.3(4) . . . . ?
Fe1 N4 C27 C22 167.79(19) . . . . ?
C19 N4 C27 C26 177.2(2) . . . . ?
Fe1 N4 C27 C26 -11.7(3) . . . . ?
C23 C22 C27 N4 -178.6(2) . . . . ?
C21 C22 C27 N4 1.8(4) . . . . ?
C23 C22 C27 C26 0.9(4) . . . . ?
C21 C22 C27 C26 -178.8(2) . . . . ?
C25 C26 C27 N4 -179.5(2) . . . . ?
N1 C26 C27 N4 -7.1(3) . . . . ?
C25 C26 C27 C22 1.1(4) . . . . ?
N1 C26 C27 C22 173.4(2) . . . . ?
O2 S1 C32 F3 -56.8(2) . . . . ?
O1 S1 C32 F3 63.8(2) . . . . ?
O3 S1 C32 F3 -176.70(19) . . . . ?
O2 S1 C32 F2 -176.8(2) . . . . ?
O1 S1 C32 F2 -56.2(2) . . . . ?
O3 S1 C32 F2 63.3(2) . . . . ?
O2 S1 C32 F1 62.3(2) . . . . ?
O1 S1 C32 F1 -177.15(18) . . . . ?
O3 S1 C32 F1 -57.6(2) . . . . ?
O4 S2 C33 F6 -175.3(3) . . . . ?
O6 S2 C33 F6 60.6(3) . . . . ?
O5 S2 C33 F6 -56.3(3) . . . . ?
O4 S2 C33 F5 61.4(3) . . . . ?
O6 S2 C33 F5 -62.8(3) . . . . ?
O5 S2 C33 F5 -179.6(3) . . . . ?
O4 S2 C33 F4 -55.1(3) . . . . ?
O6 S2 C33 F4 -179.3(3) . . . . ?
O5 S2 C33 F4 63.9(3) . . . . ?
C34 C35 O7 C36 -178.9(10) . . . . ?
C35 O7 C36 C37 179.7(12) . . . . ?
